data_4116724
loop_
_publ_author_name
'Aaron L. Odom'
'Polly L. Arnold'
'Christopher C. Cummins'

_publ_contact_author
;
    Christopher C. Cummins
    Massachusetts Institute of Technology
    Department of Chemistry
    77 Massachusetts Ave.
    Cambridge, MA 02139-4307
    USA
;
_publ_contact_author_email ccummins@mit.edu
_publ_contact_author_fax '(1) 617 253 7030'
_publ_contact_author_phone '(1) 617 253 5332'
_publ_section_title
;
 Heterodinuclear Uranium/Molybdenum Dinitrogen Complexes
;
_journal_name_full 'Journal of the American Chemical Society'
_journal_page_first 5836
_journal_page_last 5837
_journal_paper_doi 10.1021/ja980095t
_journal_volume 120
_journal_year 1998
_chemical_formula_sum 'C66 H96 Mo N8 U'
_chemical_formula_weight 1335.48
_chemical_name_systematic
;
tris(N-tert-butyl-3,5-dimethylanilido)uranium-m-dinitrogen-
tris(N-tert-butyl-anilido)molybdenum
;
_space_group_IT_number 2
_symmetry_cell_setting triclinic
_symmetry_space_group_name_Hall '-P 1'
_symmetry_space_group_name_H-M 'P -1'
_atom_sites_solution_hydrogens geom
_atom_sites_solution_primary direct
_atom_sites_solution_secondary difmap
_audit_creation_method SHELXL
_cell_angle_alpha 71.6570(10)
_cell_angle_beta 89.0980(10)
_cell_angle_gamma 76.25
_cell_formula_units_Z 2
_cell_length_a 10.9037(2)
_cell_length_b 15.6529(2)
_cell_length_c 20.3828(4)
_cell_measurement_temperature 183(2)
_cell_measurement_theta_max 23.29
_cell_measurement_theta_min 1.47
_cell_volume 3200.85(10)
_computing_cell_refinement 'Siemens XSCANS'
_computing_data_collection 'Siemens XSCANS'
_computing_data_reduction 'Siemens SHELXTL'
_computing_molecular_graphics 'Siemens SHELXTL'
_computing_publication_material 'Siemens SHELXTL'
_computing_structure_refinement 'SHELXL-93 (Sheldrick, 1993)'
_computing_structure_solution 'SHELXS-86 (Sheldrick, 1990)'
_diffrn_ambient_temperature 183(2)
_diffrn_measurement_device 'Siemens P4'
_diffrn_measurement_method '\w scans'
_diffrn_radiation_monochromator graphite
_diffrn_radiation_source 'fine-focus sealed tube'
_diffrn_radiation_type MoK\a
_diffrn_radiation_wavelength 0.71073
_diffrn_reflns_av_R_equivalents 0.0511
_diffrn_reflns_av_sigmaI/netI 0.0631
_diffrn_reflns_limit_h_max 11
_diffrn_reflns_limit_h_min -12
_diffrn_reflns_limit_k_max 17
_diffrn_reflns_limit_k_min -17
_diffrn_reflns_limit_l_max 21
_diffrn_reflns_limit_l_min -22
_diffrn_reflns_number 12985
_diffrn_reflns_theta_max 23.29
_diffrn_reflns_theta_min 1.47
_exptl_absorpt_coefficient_mu 2.767
_exptl_absorpt_correction_type 'semi-empirical from pseudo-psi-scans'
_exptl_crystal_colour orange
_exptl_crystal_density_diffrn 1.386
_exptl_crystal_description plate
_exptl_crystal_F_000 1364
_exptl_crystal_size_max 0.35
_exptl_crystal_size_mid 0.26
_exptl_crystal_size_min 0.13
_refine_diff_density_max 1.767
_refine_diff_density_min -1.242
_refine_diff_density_rms 0.162
_refine_ls_extinction_coef 0.00042(12)
_refine_ls_extinction_expression Fc^*^=kFc[1+0.001xFc^2^\l^3^/sin(2\q)]^-1/4^
_refine_ls_extinction_method SHELXL
_refine_ls_goodness_of_fit_all 1.235
_refine_ls_goodness_of_fit_obs 1.194
_refine_ls_matrix_type full
_refine_ls_number_parameters 686
_refine_ls_number_reflns 8895
_refine_ls_number_restraints 0
_refine_ls_restrained_S_all 1.236
_refine_ls_restrained_S_obs 1.194
_refine_ls_R_factor_all 0.0768
_refine_ls_R_factor_obs 0.0610
_refine_ls_shift/esd_max -0.001
_refine_ls_shift/esd_mean 0.000
_refine_ls_structure_factor_coef Fsqd
_refine_ls_weighting_details 'w=1/[\s^2^(Fo^2^)+(0.0000P)^2^+45.9562P] where P=(Fo^2^+2Fc^2^)/3'
_refine_ls_weighting_scheme calc
_refine_ls_wR_factor_all 0.1401
_refine_ls_wR_factor_obs 0.1255
_reflns_number_observed 7727
_reflns_number_total 8896
_reflns_observed_criterion >2sigma(I)
_cod_data_source_file ja980095t_2.cif
_cod_data_source_block f
_cod_depositor_comments
;
The following automatic conversions were performed:

'_refine_ls_weighting_scheme' value 'calc
w=1/[\s^2^(Fo^2^)+(0.0000P)^2^+45.9562P] where P=(Fo^2^+2Fc^2^)/3'
was changed to 'calc'. New tag '_refine_ls_weighting_details' was
created. The value of the new tag was set to
'w=1/[\s^2^(Fo^2^)+(0.0000P)^2^+45.9562P] where P=(Fo^2^+2Fc^2^)/3'.

Automatic conversion script
Id: cif_fix_values 3143 2015-03-26 13:38:13Z robertas 
;
_cod_original_cell_volume 3200.82(10)
_cod_original_sg_symbol_H-M 'P 1'
_cod_database_code 4116724

loop_
_symmetry_equiv_pos_as_xyz
'x, y, z'
'-x, -y, -z'

loop_
_atom_site_aniso_label
_atom_site_aniso_U_11
_atom_site_aniso_U_22
_atom_site_aniso_U_33
_atom_site_aniso_U_23
_atom_site_aniso_U_13
_atom_site_aniso_U_12
U 0.0180(2) 0.0185(2) 0.0175(2) -0.0059(2) 0.00156(15) -0.0057(2)
Mo 0.0180(5) 0.0189(5) 0.0163(5) -0.0058(4) 0.0023(4) -0.0058(4)
N1 0.026(5) 0.024(5) 0.012(4) -0.004(4) 0.001(4) -0.009(4)
N2 0.021(5) 0.030(5) 0.014(4) -0.003(4) 0.006(4) -0.010(4)
N3 0.014(5) 0.026(5) 0.031(5) -0.008(4) 0.001(4) -0.006(4)
N4 0.019(5) 0.018(5) 0.019(4) -0.006(4) 0.007(4) -0.006(4)
N5 0.026(5) 0.018(5) 0.025(5) -0.006(4) 0.004(4) -0.006(4)
N6 0.023(5) 0.024(5) 0.019(5) -0.005(4) 0.002(4) -0.007(4)
N7 0.027(5) 0.021(5) 0.027(5) -0.007(4) 0.000(4) -0.001(4)
N8 0.024(5) 0.022(5) 0.011(4) 0.000(4) -0.002(4) -0.002(4)
C11 0.017(5) 0.027(6) 0.022(6) -0.005(5) 0.005(4) -0.006(5)
C12 0.039(7) 0.031(7) 0.027(6) -0.015(5) -0.006(5) -0.002(5)
C13 0.021(6) 0.046(8) 0.019(6) 0.000(5) 0.003(5) 0.003(5)
C14 0.022(6) 0.037(7) 0.024(6) -0.002(5) 0.008(5) -0.010(5)
C15 0.026(6) 0.033(7) 0.027(6) -0.004(5) 0.002(5) -0.013(5)
C16 0.032(6) 0.022(6) 0.019(6) -0.009(5) 0.005(5) -0.008(5)
C17 0.019(6) 0.026(6) 0.022(6) -0.010(5) -0.002(4) -0.006(5)
C18 0.024(6) 0.035(7) 0.040(7) -0.004(6) -0.006(5) 0.001(5)
C19 0.032(7) 0.030(7) 0.038(7) -0.016(6) 0.001(5) -0.003(5)
C21 0.021(6) 0.019(6) 0.023(6) -0.007(5) 0.012(5) 0.000(5)
C22 0.025(6) 0.035(7) 0.032(7) -0.016(6) 0.010(5) -0.005(5)
C23 0.041(7) 0.030(7) 0.020(6) 0.002(5) 0.010(5) 0.002(6)
C24 0.047(8) 0.027(7) 0.037(8) 0.006(6) 0.018(6) 0.003(6)
C25 0.059(9) 0.024(7) 0.062(10) -0.005(7) 0.016(8) -0.020(6)
C26 0.036(7) 0.033(7) 0.032(7) -0.011(6) 0.010(5) -0.012(6)
C27 0.026(6) 0.030(6) 0.018(5) -0.009(5) 0.007(5) -0.011(5)
C28 0.028(7) 0.037(7) 0.026(6) -0.008(5) 0.000(5) 0.007(5)
C29 0.039(7) 0.039(7) 0.027(6) -0.024(6) 0.009(5) -0.013(6)
C31 0.014(5) 0.024(6) 0.029(6) -0.010(5) -0.005(5) -0.004(4)
C32 0.018(6) 0.027(6) 0.041(7) -0.010(5) 0.002(5) -0.007(5)
C33 0.021(6) 0.033(7) 0.041(7) -0.015(6) 0.001(5) -0.009(5)
C34 0.022(6) 0.050(8) 0.048(8) -0.037(7) -0.002(5) -0.005(6)
C35 0.022(6) 0.033(7) 0.033(7) -0.020(5) -0.005(5) 0.002(5)
C36 0.040(7) 0.031(7) 0.024(6) -0.009(5) -0.005(5) -0.007(6)
C37 0.011(5) 0.038(7) 0.022(6) -0.007(5) -0.008(4) -0.005(5)
C38 0.028(7) 0.041(7) 0.036(7) -0.022(6) 0.004(5) -0.004(5)
C39 0.033(7) 0.033(7) 0.019(6) -0.007(5) -0.003(5) -0.008(5)
C41 0.030(7) 0.031(7) 0.015(5) -0.003(5) -0.009(5) -0.007(5)
C42 0.041(7) 0.030(7) 0.028(6) -0.011(5) 0.005(5) -0.012(6)
C43 0.014(6) 0.065(9) 0.039(7) -0.025(7) 0.004(5) -0.018(6)
C44 0.049(8) 0.047(8) 0.033(7) -0.018(6) 0.009(6) -0.037(7)
C45 0.054(8) 0.025(6) 0.026(6) -0.012(5) 0.000(6) -0.020(6)
C46 0.024(6) 0.030(6) 0.025(6) -0.013(5) 0.006(5) -0.008(5)
C47 0.046(7) 0.021(6) 0.014(5) 0.000(5) 0.003(5) -0.013(5)
C48 0.047(8) 0.037(7) 0.028(6) -0.011(6) -0.001(6) -0.010(6)
C49 0.038(7) 0.031(7) 0.037(7) -0.010(6) -0.007(6) -0.004(6)
C51 0.018(6) 0.022(6) 0.018(5) -0.005(5) 0.003(4) -0.008(5)
C52 0.028(6) 0.028(6) 0.019(5) -0.007(5) 0.005(5) -0.008(5)
C53 0.027(6) 0.023(6) 0.033(6) -0.008(5) 0.000(5) 0.006(5)
C54 0.053(8) 0.009(5) 0.019(6) -0.005(4) -0.005(5) -0.011(5)
C55 0.039(7) 0.037(7) 0.026(6) -0.012(6) 0.009(5) -0.011(6)
C56 0.024(6) 0.022(6) 0.023(6) -0.013(5) 0.000(5) -0.002(5)
C57 0.051(8) 0.033(7) 0.018(6) -0.006(5) 0.002(5) -0.011(6)
C58 0.076(10) 0.029(7) 0.027(7) -0.008(6) -0.014(6) -0.010(7)
C59 0.042(8) 0.058(9) 0.025(7) -0.005(6) 0.017(6) 0.003(7)
C61 0.024(6) 0.024(6) 0.023(6) -0.009(5) -0.009(5) -0.004(5)
C62 0.028(6) 0.037(7) 0.032(7) -0.019(6) -0.003(5) -0.001(5)
C63 0.039(8) 0.049(9) 0.044(8) -0.022(7) 0.007(6) -0.002(6)
C64 0.040(8) 0.024(7) 0.059(9) -0.021(7) -0.011(7) 0.007(6)
C65 0.053(9) 0.019(7) 0.058(9) -0.006(6) -0.010(7) 0.001(6)
C66 0.030(7) 0.025(6) 0.031(6) -0.001(5) 0.007(5) -0.006(5)
C67 0.028(6) 0.025(6) 0.018(5) -0.007(5) 0.002(5) -0.009(5)
C68 0.032(7) 0.039(7) 0.028(6) 0.001(5) -0.006(5) -0.017(6)
C69 0.044(8) 0.049(8) 0.035(7) -0.022(6) 0.012(6) -0.023(6)
C110 0.024(6) 0.043(7) 0.022(6) -0.006(5) 0.004(5) -0.007(5)
C131 0.060(9) 0.054(9) 0.027(7) -0.019(6) 0.016(6) 0.007(7)
C151 0.040(8) 0.049(8) 0.052(8) -0.012(7) 0.010(6) -0.030(7)
C210 0.023(6) 0.039(7) 0.046(7) -0.023(6) 0.005(5) -0.012(5)
C310 0.037(7) 0.059(8) 0.016(6) -0.013(6) 0.008(5) -0.016(6)
C331 0.041(8) 0.051(8) 0.058(9) -0.034(7) 0.007(6) -0.028(7)
C351 0.047(8) 0.041(8) 0.033(7) -0.015(6) 0.000(6) -0.003(6)
C410 0.063(9) 0.044(8) 0.030(7) -0.023(6) 0.013(6) -0.018(7)
C510 0.046(8) 0.034(7) 0.026(6) -0.008(5) 0.013(6) -0.010(6)
C531 0.038(8) 0.029(7) 0.051(8) 0.000(6) 0.000(6) 0.003(6)
C551 0.058(9) 0.052(8) 0.037(7) -0.016(6) 0.005(6) -0.035(7)
C610 0.020(6) 0.036(7) 0.027(6) -0.010(5) -0.002(5) -0.006(5)

loop_
_atom_site_label
_atom_site_type_symbol
_atom_site_fract_x
_atom_site_fract_y
_atom_site_fract_z
_atom_site_U_iso_or_equiv
_atom_site_thermal_displace_type
_atom_site_occupancy
_atom_site_calc_flag
_atom_site_refinement_flags
U U 0.79226(4) 0.65042(3) 0.20422(2) 0.01779(14) Uani 1 d .
Mo Mo 0.73346(8) 0.31433(6) 0.31340(4) 0.0175(2) Uani 1 d .
N1 N 0.6633(8) 0.7046(6) 0.1071(4) 0.021(2) Uani 1 d .
N2 N 0.6021(8) 0.3237(6) 0.3806(4) 0.022(2) Uani 1 d .
N3 N 1.0015(8) 0.6269(6) 0.1859(4) 0.023(2) Uani 1 d .
N4 N 0.6768(8) 0.2925(5) 0.2297(4) 0.018(2) Uani 1 d .
N5 N 0.7242(8) 0.7287(6) 0.2787(4) 0.023(2) Uani 1 d .
N6 N 0.9088(8) 0.2514(6) 0.3519(4) 0.022(2) Uani 1 d .
N7 N 0.7660(8) 0.5089(6) 0.2565(4) 0.026(2) Uani 1 d .
N8 N 0.7533(8) 0.4289(6) 0.2795(4) 0.021(2) Uani 1 d .
C11 C 0.7203(9) 0.7487(7) 0.0469(5) 0.022(2) Uani 1 d .
C12 C 0.7514(11) 0.7115(8) -0.0075(6) 0.032(3) Uani 1 d .
H12A H 0.7316(11) 0.6548(8) -0.0053(6) 0.038 Uiso 1 calc R
C13 C 0.8103(10) 0.7559(8) -0.0639(6) 0.033(3) Uani 1 d .
C14 C 0.8412(10) 0.8390(8) -0.0670(6) 0.029(3) Uani 1 d .
H14A H 0.8826(10) 0.8694(8) -0.1055(6) 0.035 Uiso 1 calc R
C15 C 0.8119(10) 0.8766(8) -0.0149(6) 0.029(3) Uani 1 d .
C16 C 0.7503(10) 0.8325(7) 0.0411(5) 0.024(2) Uani 1 d .
H16A H 0.7280(10) 0.8600(7) 0.0764(5) 0.029 Uiso 1 calc R
C17 C 0.5258(10) 0.7096(7) 0.1006(5) 0.022(2) Uani 1 d .
C18 C 0.4495(11) 0.8094(8) 0.0720(6) 0.036(3) Uani 1 d .
H18A H 0.4743(11) 0.8376(8) 0.0252(6) 0.054 Uiso 1 calc R
H18B H 0.4656(11) 0.8441(8) 0.1020(6) 0.054 Uiso 1 calc R
H18C H 0.3592(11) 0.8109(8) 0.0702(6) 0.054 Uiso 1 calc R
C19 C 0.4984(11) 0.6569(8) 0.0521(6) 0.033(3) Uani 1 d .
H19A H 0.5470(11) 0.5921(8) 0.0697(6) 0.049 Uiso 1 calc R
H19B H 0.5230(11) 0.6860(8) 0.0054(6) 0.049 Uiso 1 calc R
H19C H 0.4079(11) 0.6592(8) 0.0503(6) 0.049 Uiso 1 calc R
C21 C 0.6277(10) 0.2380(7) 0.4379(5) 0.022(2) Uani 1 d .
C22 C 0.6957(10) 0.2280(8) 0.4988(6) 0.030(3) Uani 1 d .
H22A H 0.7212(10) 0.2799(8) 0.5035(6) 0.036 Uiso 1 calc R
C23 C 0.7263(11) 0.1447(8) 0.5519(6) 0.035(3) Uani 1 d .
H23A H 0.7734(11) 0.1395(8) 0.5923(6) 0.042 Uiso 1 calc R
C24 C 0.6886(12) 0.0684(8) 0.5464(7) 0.043(3) Uani 1 d .
H24A H 0.7088(12) 0.0109(8) 0.5830(7) 0.052 Uiso 1 calc R
C25 C 0.6214(13) 0.0780(9) 0.4868(7) 0.049(4) Uani 1 d .
H25A H 0.5958(13) 0.0261(9) 0.4823(7) 0.058 Uiso 1 calc R
C26 C 0.5901(11) 0.1616(8) 0.4332(6) 0.033(3) Uani 1 d .
H26A H 0.5426(11) 0.1664(8) 0.3930(6) 0.040 Uiso 1 calc R
C27 C 0.4917(10) 0.3981(7) 0.3863(5) 0.024(2) Uani 1 d .
C28 C 0.4680(11) 0.4779(8) 0.3178(6) 0.034(3) Uani 1 d .
H28A H 0.4534(11) 0.4547(8) 0.2800(6) 0.051 Uiso 1 calc R
H28B H 0.5419(11) 0.5044(8) 0.3093(6) 0.051 Uiso 1 calc R
H28C H 0.3935(11) 0.5260(8) 0.3203(6) 0.051 Uiso 1 calc R
C29 C 0.5144(11) 0.4346(8) 0.4449(6) 0.031(3) Uani 1 d .
H29A H 0.5296(11) 0.3836(8) 0.4888(6) 0.047 Uiso 1 calc R
H29B H 0.4398(11) 0.4827(8) 0.4472(6) 0.047 Uiso 1 calc R
H29C H 0.5883(11) 0.4611(8) 0.4362(6) 0.047 Uiso 1 calc R
C31 C 1.0678(9) 0.6503(7) 0.2344(5) 0.022(2) Uani 1 d .
C32 C 1.1277(10) 0.7229(7) 0.2161(6) 0.029(3) Uani 1 d .
H32A H 1.1277(10) 0.7577(7) 0.1686(6) 0.034 Uiso 1 calc R
C33 C 1.1872(10) 0.7458(8) 0.2653(6) 0.030(3) Uani 1 d .
C34 C 1.1816(10) 0.6975(8) 0.3343(6) 0.035(3) Uani 1 d .
H34A H 1.2190(10) 0.7148(8) 0.3685(6) 0.042 Uiso 1 calc R
C35 C 1.1239(10) 0.6253(8) 0.3552(6) 0.029(3) Uani 1 d .
C36 C 1.0682(11) 0.6005(8) 0.3047(6) 0.032(3) Uani 1 d .
H36A H 1.0304(11) 0.5493(8) 0.3183(6) 0.038 Uiso 1 calc R
C37 C 1.0722(9) 0.5932(8) 0.1320(5) 0.024(2) Uani 1 d .
C38 C 1.2003(11) 0.5275(8) 0.1637(6) 0.034(3) Uani 1 d .
H38A H 1.2522(11) 0.5617(8) 0.1790(6) 0.050 Uiso 1 calc R
H38B H 1.2437(11) 0.5022(8) 0.1289(6) 0.050 Uiso 1 calc R
H38C H 1.1867(11) 0.4765(8) 0.2034(6) 0.050 Uiso 1 calc R
C39 C 0.9903(11) 0.5409(8) 0.1079(5) 0.028(3) Uani 1 d .
H39A H 0.9088(11) 0.5834(8) 0.0877(5) 0.042 Uiso 1 calc R
H39B H 0.9763(11) 0.4899(8) 0.1475(5) 0.042 Uiso 1 calc R
H39C H 1.0333(11) 0.5157(8) 0.0730(5) 0.042 Uiso 1 calc R
C41 C 0.6106(10) 0.2188(8) 0.2520(5) 0.026(3) Uani 1 d .
C42 C 0.4785(11) 0.2403(8) 0.2545(6) 0.032(3) Uani 1 d .
H42A H 0.4312(11) 0.3031(8) 0.2413(6) 0.038 Uiso 1 calc R
C43 C 0.4181(11) 0.1687(9) 0.2766(6) 0.036(3) Uani 1 d .
H43A H 0.3285(11) 0.1831(9) 0.2774(6) 0.043 Uiso 1 calc R
C44 C 0.4852(12) 0.0761(9) 0.2976(6) 0.037(3) Uani 1 d .
H44A H 0.4423(12) 0.0279(9) 0.3136(6) 0.045 Uiso 1 calc R
C45 C 0.6142(12) 0.0553(8) 0.2951(6) 0.032(3) Uani 1 d .
H45A H 0.6607(12) -0.0078(8) 0.3087(6) 0.039 Uiso 1 calc R
C46 C 0.6783(10) 0.1265(7) 0.2725(5) 0.025(2) Uani 1 d .
H46A H 0.7678(10) 0.1114(7) 0.2712(5) 0.030 Uiso 1 calc R
C47 C 0.6800(11) 0.3327(7) 0.1535(5) 0.028(3) Uani 1 d .
C48 C 0.7662(12) 0.3982(8) 0.1393(6) 0.037(3) Uani 1 d .
H48A H 0.8505(12) 0.3644(8) 0.1615(6) 0.055 Uiso 1 calc R
H48B H 0.7317(12) 0.4489(8) 0.1580(6) 0.055 Uiso 1 calc R
H48C H 0.7723(12) 0.4238(8) 0.0892(6) 0.055 Uiso 1 calc R
C49 C 0.5490(11) 0.3856(8) 0.1189(6) 0.036(3) Uani 1 d .
H49A H 0.4928(11) 0.3434(8) 0.1280(6) 0.055 Uiso 1 calc R
H49B H 0.5553(11) 0.4113(8) 0.0689(6) 0.055 Uiso 1 calc R
H49C H 0.5148(11) 0.4363(8) 0.1377(6) 0.055 Uiso 1 calc R
C51 C 0.7081(9) 0.8214(7) 0.2366(5) 0.019(2) Uani 1 d .
C52 C 0.5898(10) 0.8793(7) 0.2082(5) 0.025(2) Uani 1 d .
H52A H 0.5163(10) 0.8567(7) 0.2204(5) 0.030 Uiso 1 calc R
C53 C 0.5762(11) 0.9690(7) 0.1626(6) 0.030(3) Uani 1 d .
C54 C 0.6829(11) 1.0025(7) 0.1438(5) 0.026(3) Uani 1 d .
H54A H 0.6741(11) 1.0636(7) 0.1126(5) 0.031 Uiso 1 calc R
C55 C 0.8021(11) 0.9476(8) 0.1701(6) 0.033(3) Uani 1 d .
C56 C 0.8141(10) 0.8588(7) 0.2163(5) 0.022(2) Uani 1 d .
H56A H 0.8960(10) 0.8220(7) 0.2349(5) 0.027 Uiso 1 calc R
C57 C 0.7072(12) 0.7120(8) 0.3541(6) 0.034(3) Uani 1 d .
C58 C 0.7894(14) 0.7575(8) 0.3844(6) 0.045(3) Uani 1 d .
H58A H 0.7642(14) 0.8249(8) 0.3620(6) 0.067 Uiso 1 calc R
H58B H 0.8782(14) 0.7341(8) 0.3766(6) 0.067 Uiso 1 calc R
H58C H 0.7791(14) 0.7429(8) 0.4343(6) 0.067 Uiso 1 calc R
C59 C 0.5687(12) 0.7490(10) 0.3663(6) 0.046(4) Uani 1 d .
H59A H 0.5151(12) 0.7197(10) 0.3467(6) 0.070 Uiso 1 calc R
H59B H 0.5438(12) 0.8164(10) 0.3438(6) 0.070 Uiso 1 calc R
H59C H 0.5584(12) 0.7345(10) 0.4161(6) 0.070 Uiso 1 calc R
C61 C 0.9431(10) 0.1581(7) 0.3501(5) 0.024(2) Uani 1 d .
C62 C 1.0089(10) 0.1356(8) 0.2968(6) 0.031(3) Uani 1 d .
H62A H 1.0353(10) 0.1828(8) 0.2617(6) 0.037 Uiso 1 calc R
C63 C 1.0375(12) 0.0457(9) 0.2932(7) 0.044(3) Uani 1 d .
H63A H 1.0848(12) 0.0312(9) 0.2569(7) 0.053 Uiso 1 calc R
C64 C 0.9961(12) -0.0215(8) 0.3430(7) 0.042(3) Uani 1 d .
H64A H 1.0120(12) -0.0824(8) 0.3400(7) 0.050 Uiso 1 calc R
C65 C 0.9318(13) -0.0019(8) 0.3974(7) 0.046(3) Uani 1 d .
H65A H 0.9046(13) -0.0492(8) 0.4319(7) 0.056 Uiso 1 calc R
C66 C 0.9075(11) 0.0864(7) 0.4010(6) 0.030(3) Uani 1 d .
H66A H 0.8652(11) 0.0992(7) 0.4392(6) 0.036 Uiso 1 calc R
C67 C 1.0156(10) 0.2888(7) 0.3686(5) 0.023(2) Uani 1 d .
C68 C 1.1221(11) 0.2107(8) 0.4132(6) 0.034(3) Uani 1 d .
H68A H 1.1571(11) 0.1677(8) 0.3877(6) 0.051 Uiso 1 calc R
H68B H 1.0888(11) 0.1773(8) 0.4561(6) 0.051 Uiso 1 calc R
H68C H 1.1888(11) 0.2370(8) 0.4246(6) 0.051 Uiso 1 calc R
C69 C 0.9628(12) 0.3548(9) 0.4096(6) 0.038(3) Uani 1 d .
H69A H 0.8941(12) 0.4054(9) 0.3816(6) 0.058 Uiso 1 calc R
H69B H 1.0302(12) 0.3804(9) 0.4210(6) 0.058 Uiso 1 calc R
H69C H 0.9302(12) 0.3207(9) 0.4524(6) 0.058 Uiso 1 calc R
C110 C 0.4890(11) 0.6641(8) 0.1733(5) 0.031(3) Uani 1 d .
H11A H 0.5391(11) 0.5997(8) 0.1910(5) 0.047 Uiso 1 calc R
H11B H 0.3989(11) 0.6651(8) 0.1719(5) 0.047 Uiso 1 calc R
H11C H 0.5053(11) 0.6983(8) 0.2037(5) 0.047 Uiso 1 calc R
C131 C 0.8430(13) 0.7140(9) -0.1209(6) 0.049(4) Uani 1 d .
H13A H 0.8840(13) 0.7540(9) -0.1567(6) 0.074 Uiso 1 calc R
H13B H 0.7656(13) 0.7084(9) -0.1412(6) 0.074 Uiso 1 calc R
H13C H 0.9007(13) 0.6524(9) -0.1019(6) 0.074 Uiso 1 calc R
C151 C 0.8402(12) 0.9702(9) -0.0219(7) 0.045(3) Uani 1 d .
H15A H 0.8142(12) 0.9879(9) 0.0192(7) 0.067 Uiso 1 calc R
H15B H 0.7933(12) 1.0175(9) -0.0632(7) 0.067 Uiso 1 calc R
H15C H 0.9311(12) 0.9650(9) -0.0262(7) 0.067 Uiso 1 calc R
C210 C 0.3749(10) 0.3570(8) 0.4002(6) 0.033(3) Uani 1 d .
H21A H 0.3599(10) 0.3333(8) 0.3627(6) 0.050 Uiso 1 calc R
H21B H 0.3008(10) 0.4053(8) 0.4025(6) 0.050 Uiso 1 calc R
H21C H 0.3901(10) 0.3061(8) 0.4443(6) 0.050 Uiso 1 calc R
C310 C 1.0937(12) 0.6722(9) 0.0686(5) 0.037(3) Uani 1 d .
H31A H 1.1463(12) 0.7067(9) 0.0831(5) 0.055 Uiso 1 calc R
H31B H 1.0120(12) 0.7142(9) 0.0482(5) 0.055 Uiso 1 calc R
H31C H 1.1366(12) 0.6458(9) 0.0342(5) 0.055 Uiso 1 calc R
C331 C 1.2491(12) 0.8267(9) 0.2442(7) 0.043(3) Uani 1 d .
H33A H 1.2444(12) 0.8525(9) 0.1935(7) 0.064 Uiso 1 calc R
H33B H 1.3379(12) 0.8051(9) 0.2618(7) 0.064 Uiso 1 calc R
H33C H 1.2050(12) 0.8747(9) 0.2635(7) 0.064 Uiso 1 calc R
C351 C 1.1203(12) 0.5729(9) 0.4306(6) 0.041(3) Uani 1 d .
H35A H 1.0754(12) 0.5241(9) 0.4354(6) 0.062 Uiso 1 calc R
H35B H 1.0762(12) 0.6156(9) 0.4545(6) 0.062 Uiso 1 calc R
H35C H 1.2069(12) 0.5446(9) 0.4512(6) 0.062 Uiso 1 calc R
C410 C 0.7366(13) 0.2554(9) 0.1224(6) 0.043(3) Uani 1 d .
H41A H 0.6826(13) 0.2116(9) 0.1309(6) 0.064 Uiso 1 calc R
H41B H 0.8215(13) 0.2224(9) 0.1441(6) 0.064 Uiso 1 calc R
H41C H 0.7420(13) 0.2827(9) 0.0724(6) 0.064 Uiso 1 calc R
C510 C 0.7479(12) 0.6070(8) 0.3896(6) 0.036(3) Uani 1 d .
H51A H 0.6952(12) 0.5768(8) 0.3703(6) 0.054 Uiso 1 calc R
H51B H 0.7377(12) 0.5929(8) 0.4394(6) 0.054 Uiso 1 calc R
H51C H 0.8368(12) 0.5840(8) 0.3817(6) 0.054 Uiso 1 calc R
C531 C 0.4467(12) 1.0290(8) 0.1337(7) 0.045(3) Uani 1 d .
H53A H 0.3827(12) 0.9947(8) 0.1523(7) 0.067 Uiso 1 calc R
H53B H 0.4423(12) 1.0459(8) 0.0831(7) 0.067 Uiso 1 calc R
H53C H 0.4308(12) 1.0854(8) 0.1470(7) 0.067 Uiso 1 calc R
C551 C 0.9167(13) 0.9873(9) 0.1497(6) 0.045(3) Uani 1 d .
H55A H 0.9937(13) 0.9405(9) 0.1723(6) 0.067 Uiso 1 calc R
H55B H 0.9087(13) 1.0423(9) 0.1643(6) 0.067 Uiso 1 calc R
H55C H 0.9216(13) 1.0048(9) 0.0993(6) 0.067 Uiso 1 calc R
C610 C 1.0695(10) 0.3422(8) 0.3024(5) 0.028(3) Uani 1 d .
H61A H 1.0015(10) 0.3925(8) 0.2735(5) 0.041 Uiso 1 calc R
H61B H 1.1059(10) 0.2998(8) 0.2767(5) 0.041 Uiso 1 calc R
H61C H 1.1353(10) 0.3684(8) 0.3149(5) 0.041 Uiso 1 calc R

loop_
_atom_type_symbol
_atom_type_description
_atom_type_scat_dispersion_real
_atom_type_scat_dispersion_imag
_atom_type_scat_source
C C 0.0033 0.0016 'International Tables Vol C Tables 4.2.6.8 and 6.1.1.4'
H H 0.0000 0.0000 'International Tables Vol C Tables 4.2.6.8 and 6.1.1.4'
N N 0.0061 0.0033 'International Tables Vol C Tables 4.2.6.8 and 6.1.1.4'
Mo Mo -1.6832 0.6857 'International Tables Vol C Tables 4.2.6.8 and 6.1.1.4'
U U -9.6767 9.6646 'International Tables Vol C Tables 4.2.6.8 and 6.1.1.4'

loop_
_geom_angle_atom_site_label_1
_geom_angle_atom_site_label_2
_geom_angle_atom_site_label_3
_geom_angle
N7 U N5 104.4(3)
N7 U N1 104.5(3)
N5 U N1 111.4(3)
N7 U N3 104.2(3)
N5 U N3 116.1(3)
N1 U N3 114.7(3)
N7 U C51 131.3(3)
N5 U C51 28.3(3)
N1 U C51 92.7(3)
N3 U C51 109.2(3)
N8 Mo N6 98.1(4)
N8 Mo N4 102.1(3)
N6 Mo N4 117.6(3)
N8 Mo N2 103.8(4)
N6 Mo N2 116.9(3)
N4 Mo N2 114.2(3)
C11 N1 C17 117.7(8)
C11 N1 U 113.7(6)
C17 N1 U 128.2(6)
C21 N2 C27 116.0(7)
C21 N2 Mo 108.9(6)
C27 N2 Mo 135.1(6)
C31 N3 C37 119.4(8)
C31 N3 U 111.0(6)
C37 N3 U 129.6(6)
C41 N4 C47 114.7(8)
C41 N4 Mo 107.8(6)
C47 N4 Mo 137.4(6)
C51 N5 C57 116.8(8)
C51 N5 U 102.2(6)
C57 N5 U 140.5(7)
C61 N6 C67 115.9(8)
C61 N6 Mo 111.4(6)
C67 N6 Mo 131.4(7)
N8 N7 U 173.8(7)
N7 N8 Mo 179.1(7)
C16 C11 C12 117.4(10)
C16 C11 N1 119.0(9)
C12 C11 N1 123.6(10)
C13 C12 C11 121.2(11)
C12 C13 C14 119.6(11)
C12 C13 C131 119.8(12)
C14 C13 C131 120.5(10)
C15 C14 C13 120.3(10)
C14 C15 C16 119.7(10)
C14 C15 C151 118.9(10)
C16 C15 C151 121.3(10)
C15 C16 C11 121.7(10)
N1 C17 C18 111.0(8)
N1 C17 C110 106.1(8)
C18 C17 C110 110.5(9)
N1 C17 C19 111.4(8)
C18 C17 C19 108.1(9)
C110 C17 C19 109.7(9)
C26 C21 C22 117.7(10)
C26 C21 N2 120.8(10)
C22 C21 N2 121.4(9)
C23 C22 C21 121.5(11)
C22 C23 C24 120.3(12)
C25 C24 C23 118.4(11)
C24 C25 C26 121.6(12)
C21 C26 C25 120.5(12)
N2 C27 C29 111.9(9)
N2 C27 C28 108.8(8)
C29 C27 C28 109.3(9)
N2 C27 C210 108.2(8)
C29 C27 C210 109.1(9)
C28 C27 C210 109.6(9)
C32 C31 C36 118.2(10)
C32 C31 N3 123.5(10)
C36 C31 N3 118.3(9)
C33 C32 C31 121.7(11)
C34 C33 C32 118.6(10)
C34 C33 C331 120.6(10)
C32 C33 C331 120.6(11)
C35 C34 C33 122.0(10)
C34 C35 C36 118.7(11)
C34 C35 C351 121.2(10)
C36 C35 C351 120.1(11)
C31 C36 C35 120.7(11)
N3 C37 C39 105.8(8)
N3 C37 C38 109.9(8)
C39 C37 C38 110.1(9)
N3 C37 C310 113.4(9)
C39 C37 C310 108.3(9)
C38 C37 C310 109.3(9)
C46 C41 C42 119.6(10)
C46 C41 N4 120.1(10)
C42 C41 N4 120.3(10)
C43 C42 C41 119.0(11)
C42 C43 C44 121.7(11)
C45 C44 C43 119.1(10)
C44 C45 C46 120.6(11)
C41 C46 C45 120.0(11)
N4 C47 C48 108.1(9)
N4 C47 C49 112.0(9)
C48 C47 C49 109.2(9)
N4 C47 C410 109.9(9)
C48 C47 C410 107.6(10)
C49 C47 C410 109.9(10)
C52 C51 N5 122.8(9)
C52 C51 C56 116.3(9)
N5 C51 C56 120.7(9)
C52 C51 U 118.0(7)
N5 C51 U 49.4(5)
C56 C51 U 98.9(6)
C53 C52 C51 122.2(10)
C54 C53 C52 119.4(10)
C54 C53 C531 120.3(10)
C52 C53 C531 120.3(11)
C55 C54 C53 120.5(10)
C54 C55 C56 119.4(11)
C54 C55 C551 119.1(11)
C56 C55 C551 121.5(11)
C55 C56 C51 122.1(10)
N5 C57 C58 111.4(10)
N5 C57 C510 106.7(9)
C58 C57 C510 108.8(10)
N5 C57 C59 110.6(9)
C58 C57 C59 109.3(11)
C510 C57 C59 110.1(10)
C62 C61 C66 117.2(10)
C62 C61 N6 121.6(10)
C66 C61 N6 121.1(10)
C61 C62 C63 121.9(12)
C64 C63 C62 118.7(12)
C63 C64 C65 121.0(12)
C66 C65 C64 119.3(12)
C65 C66 C61 121.8(12)
N6 C67 C68 111.1(8)
N6 C67 C69 107.7(9)
C68 C67 C69 108.4(9)
N6 C67 C610 111.5(8)
C68 C67 C610 109.0(9)
C69 C67 C610 109.1(9)

loop_
_geom_bond_atom_site_label_1
_geom_bond_atom_site_label_2
_geom_bond_distance
U N7 2.220(9)
U N5 2.249(8)
U N1 2.254(8)
U N3 2.267(8)
U C51 2.893(10)
Mo N8 1.773(8)
Mo N6 1.976(8)
Mo N4 1.978(8)
Mo N2 1.978(8)
N1 C11 1.420(13)
N1 C17 1.488(13)
N2 C21 1.445(13)
N2 C27 1.494(13)
N3 C31 1.418(13)
N3 C37 1.492(14)
N4 C41 1.453(13)
N4 C47 1.484(13)
N5 C51 1.405(13)
N5 C57 1.492(13)
N6 C61 1.431(13)
N6 C67 1.509(13)
N7 N8 1.232(11)
C11 C16 1.395(14)
C11 C12 1.407(15)
C12 C13 1.38(2)
C13 C14 1.40(2)
C13 C131 1.50(2)
C14 C15 1.37(2)
C15 C16 1.390(14)
C15 C151 1.53(2)
C17 C18 1.516(15)
C17 C110 1.521(14)
C17 C19 1.545(14)
C21 C26 1.383(15)
C21 C22 1.40(2)
C22 C23 1.38(2)
C23 C24 1.39(2)
C24 C25 1.38(2)
C25 C26 1.39(2)
C27 C29 1.523(14)
C27 C28 1.528(15)
C27 C210 1.543(14)
C31 C32 1.392(14)
C31 C36 1.397(15)
C32 C33 1.38(2)
C33 C34 1.38(2)
C33 C331 1.52(2)
C34 C35 1.37(2)
C35 C36 1.401(15)
C35 C351 1.50(2)
C37 C39 1.524(14)
C37 C38 1.534(15)
C37 C310 1.542(15)
C41 C46 1.389(15)
C41 C42 1.40(2)
C42 C43 1.39(2)
C43 C44 1.39(2)
C44 C45 1.37(2)
C45 C46 1.407(15)
C47 C48 1.51(2)
C47 C49 1.52(2)
C47 C410 1.54(2)
C51 C52 1.400(15)
C51 C56 1.414(14)
C52 C53 1.393(15)
C53 C54 1.39(2)
C53 C531 1.51(2)
C54 C55 1.38(2)
C55 C56 1.389(15)
C55 C551 1.52(2)
C57 C58 1.51(2)
C57 C510 1.53(2)
C57 C59 1.53(2)
C61 C62 1.38(2)
C61 C66 1.395(15)
C62 C63 1.39(2)
C63 C64 1.37(2)
C64 C65 1.38(2)
C65 C66 1.37(2)
C67 C68 1.526(15)
C67 C69 1.53(2)
C67 C610 1.537(14)

loop_
_geom_torsion_atom_site_label_1
_geom_torsion_atom_site_label_2
_geom_torsion_atom_site_label_3
_geom_torsion_atom_site_label_4
_geom_torsion
N7 U N1 C11 -134.7(7)
N5 U N1 C11 113.1(7)
N3 U N1 C11 -21.3(8)
C51 U N1 C11 91.2(7)
N7 U N1 C17 53.2(8)
N5 U N1 C17 -58.9(8)
N3 U N1 C17 166.6(7)
C51 U N1 C17 -80.8(8)
N8 Mo N2 C21 -146.1(7)
N6 Mo N2 C21 -39.4(8)
N4 Mo N2 C21 103.5(7)
N8 Mo N2 C27 30.3(10)
N6 Mo N2 C27 137.0(9)
N4 Mo N2 C27 -80.1(10)
N7 U N3 C31 -103.2(7)
N5 U N3 C31 10.9(7)
N1 U N3 C31 143.2(6)
C51 U N3 C31 40.8(7)
N7 U N3 C37 77.7(9)
N5 U N3 C37 -168.2(8)
N1 U N3 C37 -36.0(9)
C51 U N3 C37 -138.3(8)
N8 Mo N4 C41 -158.0(6)
N6 Mo N4 C41 96.0(7)
N2 Mo N4 C41 -46.7(7)
N8 Mo N4 C47 19.1(11)
N6 Mo N4 C47 -86.9(10)
N2 Mo N4 C47 130.4(10)
N7 U N5 C51 -163.8(6)
N1 U N5 C51 -51.6(7)
N3 U N5 C51 82.1(6)
C51 U N5 C51 0.000(3)
N7 U N5 C57 25.0(12)
N1 U N5 C57 137.2(11)
N3 U N5 C57 -89.1(11)
C51 U N5 C57 -171.2(15)
N8 Mo N6 C61 -149.1(7)
N4 Mo N6 C61 -40.8(8)
N2 Mo N6 C61 100.9(7)
N8 Mo N6 C67 17.3(9)
N4 Mo N6 C67 125.6(8)
N2 Mo N6 C67 -92.7(9)
N5 U N7 N8 166.7(67)
N1 U N7 N8 49.6(68)
N3 U N7 N8 -71.1(68)
C51 U N7 N8 156.5(66)
U N7 N8 Mo -150.7(486)
N6 Mo N8 N7 -114.1(532)
N4 Mo N8 N7 125.3(532)
N2 Mo N8 N7 6.3(533)
C17 N1 C11 C16 105.2(11)
U N1 C11 C16 -67.7(11)
C17 N1 C11 C12 -76.2(13)
U N1 C11 C12 110.8(10)
C16 C11 C12 C13 0.5(16)
N1 C11 C12 C13 -178.0(10)
C11 C12 C13 C14 0.8(17)
C11 C12 C13 C131 179.6(11)
C12 C13 C14 C15 -0.8(17)
C131 C13 C14 C15 -179.6(11)
C13 C14 C15 C16 -0.6(17)
C13 C14 C15 C151 -176.6(11)
C14 C15 C16 C11 1.9(17)
C151 C15 C16 C11 177.8(11)
C12 C11 C16 C15 -1.9(16)
N1 C11 C16 C15 176.7(10)
C11 N1 C17 C18 -55.4(12)
U N1 C17 C18 116.3(9)
C11 N1 C17 C110 -175.5(9)
U N1 C17 C110 -3.8(11)
C11 N1 C17 C19 65.2(11)
U N1 C17 C19 -123.1(8)
C27 N2 C21 C26 100.7(11)
Mo N2 C21 C26 -82.1(10)
C27 N2 C21 C22 -82.0(12)
Mo N2 C21 C22 95.2(9)
C26 C21 C22 C23 1.1(15)
N2 C21 C22 C23 -176.3(9)
C21 C22 C23 C24 -0.8(17)
C22 C23 C24 C25 0.6(18)
C23 C24 C25 C26 -0.6(19)
C22 C21 C26 C25 -1.2(16)
N2 C21 C26 C25 176.3(10)
C24 C25 C26 C21 1.0(19)
C21 N2 C27 C29 66.6(11)
Mo N2 C27 C29 -109.7(10)
C21 N2 C27 C28 -172.6(9)
Mo N2 C27 C28 11.2(13)
C21 N2 C27 C210 -53.6(11)
Mo N2 C27 C210 130.2(9)
C37 N3 C31 C32 64.3(14)
U N3 C31 C32 -115.0(10)
C37 N3 C31 C36 -118.7(11)
U N3 C31 C36 62.0(11)
C36 C31 C32 C33 0.4(16)
N3 C31 C32 C33 177.4(10)
C31 C32 C33 C34 -2.8(17)
C31 C32 C33 C331 -178.6(10)
C32 C33 C34 C35 2.9(17)
C331 C33 C34 C35 178.6(11)
C33 C34 C35 C36 -0.4(17)
C33 C34 C35 C351 179.3(11)
C32 C31 C36 C35 2.1(16)
N3 C31 C36 C35 -175.1(10)
C34 C35 C36 C31 -2.1(17)
C351 C35 C36 C31 178.2(10)
C31 N3 C37 C39 159.0(9)
U N3 C37 C39 -22.0(11)
C31 N3 C37 C38 40.2(12)
U N3 C37 C38 -140.7(8)
C31 N3 C37 C310 -82.5(11)
U N3 C37 C310 96.6(10)
C47 N4 C41 C46 98.2(11)
Mo N4 C41 C46 -84.0(10)
C47 N4 C41 C42 -83.4(12)
Mo N4 C41 C42 94.5(10)
C46 C41 C42 C43 -0.9(16)
N4 C41 C42 C43 -179.4(9)
C41 C42 C43 C44 1.4(17)
C42 C43 C44 C45 -1.4(17)
C43 C44 C45 C46 0.9(17)
C42 C41 C46 C45 0.5(15)
N4 C41 C46 C45 179.0(9)
C44 C45 C46 C41 -0.5(16)
C41 N4 C47 C48 -172.4(9)
Mo N4 C47 C48 10.6(14)
C41 N4 C47 C49 67.2(11)
Mo N4 C47 C49 -109.7(10)
C41 N4 C47 C410 -55.2(12)
Mo N4 C47 C410 127.8(10)
C57 N5 C51 C52 -85.7(12)
U N5 C51 C52 100.6(9)
C57 N5 C51 C56 99.5(11)
U N5 C51 C56 -74.2(10)
C57 N5 C51 U 173.7(11)
U N5 C51 U 0.000(1)
N7 U C51 C52 -89.6(8)
N5 U C51 C52 -110.6(10)
N1 U C51 C52 22.5(8)
N3 U C51 C52 139.8(7)
N7 U C51 N5 21.0(8)
N5 U C51 N5 0.000(4)
N1 U C51 N5 133.1(6)
N3 U C51 N5 -109.6(6)
N7 U C51 C56 144.2(6)
N5 U C51 C56 123.1(9)
N1 U C51 C56 -103.8(6)
N3 U C51 C56 13.5(7)
N5 C51 C52 C53 -175.3(10)
C56 C51 C52 C53 -0.3(15)
U C51 C52 C53 -117.5(10)
C51 C52 C53 C54 0.7(16)
C51 C52 C53 C531 -179.5(11)
C52 C53 C54 C55 -0.1(16)
C531 C53 C54 C55 -179.9(11)
C53 C54 C55 C56 -0.8(16)
C53 C54 C55 C551 -178.6(10)
C54 C55 C56 C51 1.3(16)
C551 C55 C56 C51 179.0(10)
C52 C51 C56 C55 -0.7(15)
N5 C51 C56 C55 174.4(9)
U C51 C56 C55 126.7(9)
C51 N5 C57 C58 -53.4(13)
U N5 C57 C58 116.9(11)
C51 N5 C57 C510 -172.0(9)
U N5 C57 C510 -1.7(16)
C51 N5 C57 C59 68.3(12)
U N5 C57 C59 -121.3(11)
C67 N6 C61 C62 -72.3(12)
Mo N6 C61 C62 96.4(10)
C67 N6 C61 C66 110.1(11)
Mo N6 C61 C66 -81.2(10)
C66 C61 C62 C63 0.7(16)
N6 C61 C62 C63 -177.0(10)
C61 C62 C63 C64 1.8(18)
C62 C63 C64 C65 -2.6(19)
C63 C64 C65 C66 0.9(20)
C64 C65 C66 C61 1.7(19)
C62 C61 C66 C65 -2.5(17)
N6 C61 C66 C65 175.3(10)
C61 N6 C67 C68 -27.8(12)
Mo N6 C67 C68 166.3(7)
C61 N6 C67 C69 -146.4(9)
Mo N6 C67 C69 47.8(11)
C61 N6 C67 C610 94.0(10)
Mo N6 C67 C610 -71.9(11)

loop_
_cod_related_entry_id
_cod_related_entry_database
_cod_related_entry_code
1 ChemSpider 30660575
